data_7152260
loop_
_publ_author_name
'Hui, Pramiti'
'Arif, Khaja Md'
'Chandrasekar, Rajadurai'

_publ_section_title
;
 Syntheses, optical and intramolecular magnetic properties of mono- and
 di-radicals based on nitronyl-nitroxide and oxoverdazyl groups appended
 to 2,6-bispyrazolylpyridine cores.
;
_journal_issue 12
_journal_name_full 'Organic &amp; biomolecular chemistry'
_journal_page_first 2439
_journal_page_last 2446
_journal_paper_doi 10.1039/c2ob06875c
_journal_volume 10
_journal_year 2012
_chemical_formula_moiety 'C24 H24 N7 O2'
_chemical_formula_sum 'C24 H24 N7 O2'
_chemical_formula_weight 442.50
_chemical_name_systematic
;
?
;
_space_group_IT_number 14
_symmetry_cell_setting monoclinic
_symmetry_space_group_name_Hall '-P 2ybc'
_symmetry_space_group_name_H-M 'P 1 21/c 1'
_atom_sites_solution_hydrogens geom
_atom_sites_solution_primary direct
_atom_sites_solution_secondary difmap
_audit_creation_method SHELXL-97
_cell_angle_alpha 90.00
_cell_angle_beta 109.665(2)
_cell_angle_gamma 90.00
_cell_formula_units_Z 4
_cell_length_a 14.584(2)
_cell_length_b 10.5609(14)
_cell_length_c 15.240(2)
_cell_measurement_reflns_used 4918
_cell_measurement_temperature 100(2)
_cell_measurement_theta_max 26.03
_cell_measurement_theta_min 2.39
_cell_volume 2210.4(5)
_computing_cell_refinement 'Bruker SMART'
_computing_data_collection 'Bruker SMART'
_computing_data_reduction 'Bruker SAINT'
_computing_molecular_graphics 'Bruker SHELXTL'
_computing_publication_material 'Bruker SHELXTL'
_computing_structure_refinement 'SHELXL-97 (Sheldrick, 1997)'
_computing_structure_solution 'SHELXS-97 (Sheldrick, 1990)'
_diffrn_ambient_temperature 100(2)
_diffrn_measured_fraction_theta_full 0.998
_diffrn_measured_fraction_theta_max 0.998
_diffrn_measurement_device_type 'CCD area detector'
_diffrn_measurement_method 'phi and omega scans'
_diffrn_radiation_monochromator graphite
_diffrn_radiation_source 'fine-focus sealed tube'
_diffrn_radiation_type MoK\a
_diffrn_radiation_wavelength 0.71073
_diffrn_reflns_av_R_equivalents 0.0980
_diffrn_reflns_av_sigmaI/netI 0.0811
_diffrn_reflns_limit_h_max 18
_diffrn_reflns_limit_h_min -17
_diffrn_reflns_limit_k_max 13
_diffrn_reflns_limit_k_min -12
_diffrn_reflns_limit_l_max 18
_diffrn_reflns_limit_l_min -18
_diffrn_reflns_number 22106
_diffrn_reflns_theta_full 26.04
_diffrn_reflns_theta_max 26.04
_diffrn_reflns_theta_min 1.48
_exptl_absorpt_coefficient_mu 0.089
_exptl_absorpt_correction_T_max 0.9859
_exptl_absorpt_correction_T_min 0.9686
_exptl_absorpt_correction_type multi-scan
_exptl_absorpt_process_details 'Bruker AXS SADABS program'
_exptl_crystal_colour blue
_exptl_crystal_density_diffrn 1.330
_exptl_crystal_density_method 'not measured'
_exptl_crystal_description plate
_exptl_crystal_F_000 932
_exptl_crystal_size_max 0.36
_exptl_crystal_size_mid 0.22
_exptl_crystal_size_min 0.16
_refine_diff_density_max 0.321
_refine_diff_density_min -0.332
_refine_diff_density_rms 0.057
_refine_ls_extinction_method none
_refine_ls_goodness_of_fit_ref 1.042
_refine_ls_hydrogen_treatment constr
_refine_ls_matrix_type full
_refine_ls_number_parameters 302
_refine_ls_number_reflns 4347
_refine_ls_number_restraints 0
_refine_ls_restrained_S_all 1.042
_refine_ls_R_factor_all 0.1084
_refine_ls_R_factor_gt 0.0651
_refine_ls_shift/su_max 0.000
_refine_ls_shift/su_mean 0.000
_refine_ls_structure_factor_coef Fsqd
_refine_ls_weighting_details 'calc w=1/[\s^2^(Fo^2^)+(0.0595P)^2^+0.8464P] where P=(Fo^2^+2Fc^2^)/3'
_refine_ls_weighting_scheme calc
_refine_ls_wR_factor_gt 0.1373
_refine_ls_wR_factor_ref 0.1542
_reflns_number_gt 2831
_reflns_number_total 4347
_reflns_threshold_expression >2sigma(I)
_cod_data_source_file c2ob06875c.txt
_cod_data_source_block rc52e
_cod_depositor_comments
;
The following automatic conversions were performed:

'_symmetry_cell_setting' value 'Monoclinic' changed to 'monoclinic'
according to /home/saulius/struct/CIF-dictionaries/cif_core.dic
dictionary named 'cif_core.dic' version 2.4.1 from 2010-06-29.

Automatic conversion script
Id: cif_fix_values 1715 2011-07-08 13:25:40Z adriana 
;
_cod_original_sg_symbol_H-M 'P2(1)/c '
_cod_database_code 7152260

loop_
_symmetry_equiv_pos_as_xyz
'x, y, z'
'-x, y+1/2, -z+1/2'
'-x, -y, -z'
'x, -y-1/2, z-1/2'

loop_
_atom_site_label
_atom_site_type_symbol
_atom_site_fract_x
_atom_site_fract_y
_atom_site_fract_z
_atom_site_U_iso_or_equiv
_atom_site_adp_type
_atom_site_occupancy
_atom_site_symmetry_multiplicity
_atom_site_calc_flag
_atom_site_refinement_flags
N2 N 1.10477(16) 0.6268(2) 0.04265(15) 0.0208(5) Uani 1 1 d .
O2 O 0.75278(15) 1.18498(19) 0.12217(15) 0.0352(5) Uani 1 1 d .
N5 N 0.87626(16) 1.0436(2) -0.18085(15) 0.0238(5) Uani 1 1 d .
N1 N 1.02245(16) 0.7897(2) -0.05280(15) 0.0210(5) Uani 1 1 d .
N4 N 0.94710(16) 0.9533(2) -0.15124(15) 0.0204(5) Uani 1 1 d .
N3 N 1.11082(17) 0.5346(2) 0.10618(16) 0.0277(6) Uani 1 1 d .
N6 N 0.67059(16) 1.1564(2) 0.12853(15) 0.0228(5) Uani 1 1 d .
C14 C 1.0117(2) 0.9596(3) -0.19790(18) 0.0224(6) Uani 1 1 d .
H14 H 1.0665 0.9064 -0.1891 0.027 Uiso 1 1 calc R
C11 C 0.7943(2) 0.7006(3) 0.13532(19) 0.0242(6) Uani 1 1 d .
H11 H 0.8301 0.6247 0.1378 0.029 Uiso 1 1 calc R
C1 C 1.02626(19) 0.7130(3) 0.01801(18) 0.0211(6) Uani 1 1 d .
C4 C 0.8777(2) 0.8806(3) -0.03622(18) 0.0213(6) Uani 1 1 d .
H4 H 0.8260 0.9400 -0.0580 0.026 Uiso 1 1 calc R
C6 C 0.81091(19) 0.8054(3) 0.08670(17) 0.0202(6) Uani 1 1 d .
C2 C 0.96101(19) 0.7145(3) 0.06570(18) 0.0205(6) Uani 1 1 d .
H2 H 0.9685 0.6584 0.1164 0.025 Uiso 1 1 calc R
C7 C 0.75883(19) 0.9164(3) 0.08591(18) 0.0207(6) Uani 1 1 d .
H7 H 0.7708 0.9891 0.0547 0.025 Uiso 1 1 calc R
C5 C 0.94908(19) 0.8711(3) -0.07703(17) 0.0201(6) Uani 1 1 d .
C15 C 1.1789(2) 0.6197(3) 0.00751(19) 0.0249(7) Uani 1 1 d .
H15 H 1.1896 0.6740 -0.0378 0.030 Uiso 1 1 calc R
C18 C 0.6368(2) 1.0397(3) 0.13165(19) 0.0244(6) Uani 1 1 d .
C3 C 0.88427(19) 0.7997(2) 0.03817(17) 0.0190(6) Uani 1 1 d .
N7 N 0.54794(18) 1.0497(2) 0.14066(19) 0.0343(7) Uani 1 1 d .
C16 C 1.2347(2) 0.5195(3) 0.05004(19) 0.0267(7) Uani 1 1 d .
H16 H 1.2921 0.4893 0.0408 0.032 Uiso 1 1 calc R
C8 C 0.6894(2) 0.9220(3) 0.13024(19) 0.0234(6) Uani 1 1 d .
C10 C 0.7260(2) 0.7068(3) 0.1798(2) 0.0266(7) Uani 1 1 d .
H10 H 0.7158 0.6352 0.2131 0.032 Uiso 1 1 calc R
C13 C 0.9828(2) 1.0567(3) -0.25957(18) 0.0232(6) Uani 1 1 d .
H13 H 1.0129 1.0852 -0.3024 0.028 Uiso 1 1 calc R
C12 C 0.8994(2) 1.1055(3) -0.24645(18) 0.0238(6) Uani 1 1 d .
H12 H 0.8633 1.1751 -0.2805 0.029 Uiso 1 1 calc R
C17 C 1.1896(2) 0.4705(3) 0.11022(19) 0.0283(7) Uani 1 1 d .
H17 H 1.2130 0.3993 0.1495 0.034 Uiso 1 1 calc R
C19 C 0.5952(2) 1.2558(3) 0.1229(2) 0.0282(7) Uani 1 1 d .
C9 C 0.6724(2) 0.8155(3) 0.1766(2) 0.0272(7) Uani 1 1 d .
H9 H 0.6242 0.8176 0.2058 0.033 Uiso 1 1 calc R
C20 C 0.5275(2) 1.1822(3) 0.1635(2) 0.0285(7) Uani 1 1 d .
C23 C 0.6419(2) 1.3722(3) 0.1773(3) 0.0450(9) Uani 1 1 d .
H23A H 0.6802 1.3479 0.2412 0.068 Uiso 1 1 calc R
H23B H 0.5911 1.4323 0.1784 0.068 Uiso 1 1 calc R
H23C H 0.6846 1.4119 0.1475 0.068 Uiso 1 1 calc R
C21 C 0.4202(2) 1.2126(3) 0.1200(2) 0.0384(8) Uani 1 1 d .
H21A H 0.4006 1.2042 0.0521 0.058 Uiso 1 1 calc R
H21B H 0.4082 1.2995 0.1359 0.058 Uiso 1 1 calc R
H21C H 0.3822 1.1537 0.1438 0.058 Uiso 1 1 calc R
C24 C 0.5491(3) 1.2878(4) 0.0190(2) 0.0485(10) Uani 1 1 d .
H24A H 0.5997 1.3180 -0.0050 0.073 Uiso 1 1 calc R
H24B H 0.4999 1.3541 0.0110 0.073 Uiso 1 1 calc R
H24C H 0.5184 1.2119 -0.0153 0.073 Uiso 1 1 calc R
C22 C 0.5584(2) 1.1870(3) 0.2697(2) 0.0426(9) Uani 1 1 d .
H22A H 0.5213 1.1243 0.2913 0.064 Uiso 1 1 calc R
H22B H 0.5458 1.2718 0.2892 0.064 Uiso 1 1 calc R
H22C H 0.6281 1.1681 0.2967 0.064 Uiso 1 1 calc R
O4 O 0.48963(19) 0.9598(2) 0.1398(2) 0.0677(9) Uani 1 1 d .

loop_
_atom_site_aniso_label
_atom_site_aniso_U_11
_atom_site_aniso_U_22
_atom_site_aniso_U_33
_atom_site_aniso_U_23
_atom_site_aniso_U_13
_atom_site_aniso_U_12
N2 0.0215(13) 0.0227(13) 0.0187(12) 0.0024(10) 0.0075(10) 0.0033(10)
O2 0.0335(13) 0.0270(12) 0.0498(14) -0.0034(10) 0.0201(11) -0.0042(10)
N5 0.0247(13) 0.0230(13) 0.0238(12) 0.0008(11) 0.0082(10) 0.0030(10)
N1 0.0230(13) 0.0224(13) 0.0191(12) -0.0011(10) 0.0089(10) 0.0013(10)
N4 0.0227(13) 0.0191(13) 0.0202(11) -0.0007(10) 0.0082(10) 0.0030(10)
N3 0.0309(14) 0.0288(14) 0.0245(13) 0.0076(11) 0.0107(11) 0.0045(11)
N6 0.0196(13) 0.0212(13) 0.0282(13) -0.0033(10) 0.0086(10) -0.0021(10)
C14 0.0238(15) 0.0258(16) 0.0201(14) -0.0052(12) 0.0105(12) -0.0017(12)
C11 0.0280(16) 0.0197(15) 0.0265(15) -0.0034(12) 0.0115(13) 0.0017(12)
C1 0.0228(15) 0.0206(15) 0.0193(14) -0.0051(12) 0.0064(12) -0.0016(12)
C4 0.0222(15) 0.0204(15) 0.0221(14) -0.0029(12) 0.0087(12) 0.0009(12)
C6 0.0209(14) 0.0241(16) 0.0157(13) -0.0029(11) 0.0062(11) 0.0000(12)
C2 0.0253(15) 0.0194(15) 0.0183(14) -0.0016(12) 0.0093(12) -0.0002(12)
C7 0.0229(15) 0.0194(15) 0.0212(14) -0.0037(12) 0.0093(12) -0.0023(12)
C5 0.0242(15) 0.0200(15) 0.0152(13) -0.0015(11) 0.0055(11) -0.0039(12)
C15 0.0240(15) 0.0290(17) 0.0233(15) -0.0012(13) 0.0099(12) 0.0027(13)
C18 0.0266(16) 0.0244(16) 0.0250(15) -0.0062(13) 0.0123(12) -0.0035(13)
C3 0.0232(15) 0.0186(15) 0.0168(13) -0.0084(11) 0.0086(11) -0.0065(12)
N7 0.0320(15) 0.0224(14) 0.0571(18) -0.0109(13) 0.0265(13) -0.0069(12)
C16 0.0234(15) 0.0284(17) 0.0278(15) -0.0032(13) 0.0078(12) 0.0056(13)
C8 0.0244(16) 0.0198(15) 0.0266(15) -0.0072(12) 0.0096(12) -0.0039(12)
C10 0.0317(17) 0.0215(16) 0.0327(16) -0.0017(13) 0.0188(14) -0.0058(13)
C13 0.0310(16) 0.0245(16) 0.0147(13) -0.0001(12) 0.0085(12) -0.0034(13)
C12 0.0291(16) 0.0197(15) 0.0194(14) 0.0022(12) 0.0040(12) -0.0001(12)
C17 0.0316(17) 0.0236(16) 0.0265(16) 0.0058(13) 0.0056(13) 0.0072(13)
C19 0.0281(17) 0.0229(16) 0.0340(17) -0.0023(13) 0.0111(13) 0.0050(13)
C9 0.0296(16) 0.0280(17) 0.0304(16) -0.0064(13) 0.0187(13) -0.0030(13)
C20 0.0309(17) 0.0251(17) 0.0329(17) -0.0084(13) 0.0154(14) 0.0010(13)
C23 0.0343(19) 0.0236(18) 0.080(3) -0.0143(18) 0.0224(18) 0.0021(15)
C21 0.0313(18) 0.041(2) 0.044(2) -0.0112(16) 0.0150(15) 0.0006(15)
C24 0.045(2) 0.057(2) 0.047(2) 0.0208(19) 0.0206(18) 0.0195(18)
C22 0.044(2) 0.054(2) 0.0342(18) 0.0024(17) 0.0195(16) 0.0198(18)
O4 0.0569(17) 0.0296(14) 0.140(3) -0.0124(16) 0.0634(18) -0.0108(13)

loop_
_atom_type_symbol
_atom_type_description
_atom_type_scat_dispersion_real
_atom_type_scat_dispersion_imag
_atom_type_scat_source
C C 0.0033 0.0016 'International Tables Vol C Tables 4.2.6.8 and 6.1.1.4'
H H 0.0000 0.0000 'International Tables Vol C Tables 4.2.6.8 and 6.1.1.4'
N N 0.0061 0.0033 'International Tables Vol C Tables 4.2.6.8 and 6.1.1.4'
O O 0.0106 0.0060 'International Tables Vol C Tables 4.2.6.8 and 6.1.1.4'

loop_
_geom_angle_atom_site_label_1
_geom_angle_atom_site_label_2
_geom_angle_atom_site_label_3
_geom_angle
N3 N2 C15 111.9(2)
N3 N2 C1 120.4(2)
C15 N2 C1 127.7(2)
C12 N5 N4 103.7(2)
C5 N1 C1 115.4(2)
C14 N4 N5 111.9(2)
C14 N4 C5 128.0(2)
N5 N4 C5 120.1(2)
C17 N3 N2 104.4(2)
O2 N6 C18 126.2(2)
O2 N6 C19 121.4(2)
C18 N6 C19 112.1(2)
C13 C14 N4 106.9(2)
C13 C14 H14 126.5
N4 C14 H14 126.5
C10 C11 C6 120.3(3)
C10 C11 H11 119.9
C6 C11 H11 119.9
N1 C1 C2 124.8(3)
N1 C1 N2 114.6(2)
C2 C1 N2 120.7(2)
C5 C4 C3 117.6(2)
C5 C4 H4 121.2
C3 C4 H4 121.2
C7 C6 C11 118.6(2)
C7 C6 C3 120.6(2)
C11 C6 C3 120.8(2)
C1 C2 C3 118.6(3)
C1 C2 H2 120.7
C3 C2 H2 120.7
C6 C7 C8 120.9(3)
C6 C7 H7 119.5
C8 C7 H7 119.5
N1 C5 C4 125.5(2)
N1 C5 N4 114.7(2)
C4 C5 N4 119.8(2)
C16 C15 N2 106.4(2)
C16 C15 H15 126.8
N2 C15 H15 126.8
N6 C18 N7 108.0(2)
N6 C18 C8 125.6(2)
N7 C18 C8 126.3(3)
C2 C3 C4 118.1(2)
C2 C3 C6 121.1(2)
C4 C3 C6 120.8(2)
O4 N7 C18 127.0(3)
O4 N7 C20 121.0(2)
C18 N7 C20 111.7(2)
C15 C16 C17 105.3(3)
C15 C16 H16 127.4
C17 C16 H16 127.4
C9 C8 C7 119.5(3)
C9 C8 C18 119.6(2)
C7 C8 C18 120.8(3)
C9 C10 C11 121.1(3)
C9 C10 H10 119.5
C11 C10 H10 119.5
C14 C13 C12 105.2(2)
C14 C13 H13 127.4
C12 C13 H13 127.4
N5 C12 C13 112.3(2)
N5 C12 H12 123.8
C13 C12 H12 123.8
N3 C17 C16 112.1(3)
N3 C17 H17 124.0
C16 C17 H17 124.0
N6 C19 C23 110.6(2)
N6 C19 C24 105.7(2)
C23 C19 C24 110.3(3)
N6 C19 C20 100.4(2)
C23 C19 C20 114.9(3)
C24 C19 C20 114.1(3)
C10 C9 C8 119.6(3)
C10 C9 H9 120.2
C8 C9 H9 120.2
N7 C20 C21 110.7(2)
N7 C20 C22 105.5(3)
C21 C20 C22 110.5(2)
N7 C20 C19 100.0(2)
C21 C20 C19 115.1(3)
C22 C20 C19 114.1(3)
C19 C23 H23A 109.5
C19 C23 H23B 109.5
H23A C23 H23B 109.5
C19 C23 H23C 109.5
H23A C23 H23C 109.5
H23B C23 H23C 109.5
C20 C21 H21A 109.5
C20 C21 H21B 109.5
H21A C21 H21B 109.5
C20 C21 H21C 109.5
H21A C21 H21C 109.5
H21B C21 H21C 109.5
C19 C24 H24A 109.5
C19 C24 H24B 109.5
H24A C24 H24B 109.5
C19 C24 H24C 109.5
H24A C24 H24C 109.5
H24B C24 H24C 109.5
C20 C22 H22A 109.5
C20 C22 H22B 109.5
H22A C22 H22B 109.5
C20 C22 H22C 109.5
H22A C22 H22C 109.5
H22B C22 H22C 109.5

loop_
_geom_bond_atom_site_label_1
_geom_bond_atom_site_label_2
_geom_bond_distance
N2 N3 1.355(3)
N2 C15 1.361(3)
N2 C1 1.411(3)
O2 N6 1.271(3)
N5 C12 1.330(3)
N5 N4 1.367(3)
N1 C5 1.325(3)
N1 C1 1.335(3)
N4 C14 1.359(3)
N4 C5 1.418(3)
N3 C17 1.317(4)
N6 C18 1.334(4)
N6 C19 1.502(4)
C14 C13 1.358(4)
C14 H14 0.9500
C11 C10 1.381(4)
C11 C6 1.398(4)
C11 H11 0.9500
C1 C2 1.378(4)
C4 C5 1.385(4)
C4 C3 1.397(4)
C4 H4 0.9500
C6 C7 1.394(4)
C6 C3 1.493(4)
C2 C3 1.386(4)
C2 H2 0.9500
C7 C8 1.395(4)
C7 H7 0.9500
C15 C16 1.359(4)
C15 H15 0.9500
C18 N7 1.353(3)
C18 C8 1.464(4)
N7 O4 1.272(3)
N7 C20 1.496(4)
C16 C17 1.395(4)
C16 H16 0.9500
C8 C9 1.394(4)
C10 C9 1.380(4)
C10 H10 0.9500
C13 C12 1.395(4)
C13 H13 0.9500
C12 H12 0.9500
C17 H17 0.9500
C19 C23 1.511(4)
C19 C24 1.535(4)
C19 C20 1.540(4)
C9 H9 0.9500
C20 C21 1.515(4)
C20 C22 1.527(4)
C23 H23A 0.9800
C23 H23B 0.9800
C23 H23C 0.9800
C21 H21A 0.9800
C21 H21B 0.9800
C21 H21C 0.9800
C24 H24A 0.9800
C24 H24B 0.9800
C24 H24C 0.9800
C22 H22A 0.9800
C22 H22B 0.9800
C22 H22C 0.9800
